data_4516009
loop_
_publ_author_name
'Sabat, Nazarii'
'Po\<stov\'a Slav\<et\'insk\'a, Lenka'
'Klepet\'a\<rov\'a, Blanka'
'Hocek, Michal'

_publ_section_title
;
 C-H Imidation of 7-Deazapurines.
;
_journal_issue 4
_journal_name_full 'ACS omega'
_journal_page_first 4674
_journal_page_last 4678
_journal_paper_doi 10.1021/acsomega.8b00520
_journal_volume 3
_journal_year 2018
_chemical_formula_moiety 'C23 H18 N4 O2'
_chemical_formula_sum 'C23 H18 N4 O2'
_chemical_formula_weight 382.42
_chemical_name_systematic 1-(7-benzyl-4-phenyl-7H-pyrrolo[2,3-d]pyrimidin-6-yl)pyrrolidine-2,5-dione
_space_group_IT_number 14
_space_group_name_Hall '-P 2yn'
_space_group_name_H-M_alt 'P 1 21/n 1'
_symmetry_cell_setting monoclinic
_symmetry_Int_Tables_number 14
_symmetry_space_group_name_H-M 'P 1 21/n 1'
_atom_sites_solution_hydrogens difmap
_atom_sites_solution_primary direct
_cell_angle_alpha 90
_cell_angle_beta 96.071(2)
_cell_angle_gamma 90
_cell_formula_units_Z 4
_cell_length_a 6.07198(18)
_cell_length_b 26.2431(7)
_cell_length_c 11.6359(3)
_cell_measurement_reflns_used 12613
_cell_measurement_temperature 180
_cell_measurement_theta_max 77.0120
_cell_measurement_theta_min 5.0600
_cell_volume 1843.75(9)
_computing_cell_refinement 'CrysAlis, (Oxford Diffraction, 2002)'
_computing_data_collection 'Xcalibur, (Oxford Diffraction, 2002)'
_computing_data_reduction 'CrysAlis, (Oxford Diffraction, 2002)'
_computing_molecular_graphics 'CAMERON (Watkin et al., 1996)'
_computing_publication_material 'CRYSTALS (Betteridge et al., 2003)'
_computing_structure_refinement 'CRYSTALS (Betteridge et al., 2003)'
_computing_structure_solution 'SIR92 (Altomare et al., 1994)'
_diffrn_ambient_temperature 180
_diffrn_measured_fraction_theta_full 0.995
_diffrn_measured_fraction_theta_max 0.982
_diffrn_measurement_device Area
_diffrn_measurement_device_type 'Oxford Diffraction XCALIBUR'
_diffrn_measurement_method '\f & \w scans'
_diffrn_radiation_monochromator graphite
_diffrn_radiation_probe x-ray
_diffrn_radiation_type 'Cu K\a'
_diffrn_radiation_wavelength 1.54184
_diffrn_reflns_av_R_equivalents 0.052
_diffrn_reflns_limit_h_max 7
_diffrn_reflns_limit_h_min -5
_diffrn_reflns_limit_k_max 33
_diffrn_reflns_limit_k_min -33
_diffrn_reflns_limit_l_max 14
_diffrn_reflns_limit_l_min -14
_diffrn_reflns_number 24402
_diffrn_reflns_theta_full 73.665
_diffrn_reflns_theta_max 77.542
_diffrn_reflns_theta_min 4.176
_diffrn_standards_number 0
_exptl_absorpt_coefficient_mu 0.733
_exptl_absorpt_correction_T_max 0.94
_exptl_absorpt_correction_T_min 0.84
_exptl_absorpt_correction_type multi-scan
_exptl_absorpt_process_details 'CrysAlis, (Oxford Diffraction, 2002)'
_exptl_crystal_colour 'light brown'
_exptl_crystal_density_diffrn 1.378
_exptl_crystal_density_method 'not measured'
_exptl_crystal_description plate
_exptl_crystal_F_000 800
_exptl_crystal_size_max 0.660
_exptl_crystal_size_mid 0.230
_exptl_crystal_size_min 0.090
_refine_diff_density_max 0.20
_refine_diff_density_min -0.19
_refine_ls_extinction_coef 36(4)
_refine_ls_extinction_method 'Larson (1970), Equation 22'
_refine_ls_goodness_of_fit_ref 1.1098
_refine_ls_hydrogen_treatment constr
_refine_ls_matrix_type full
_refine_ls_number_parameters 263
_refine_ls_number_reflns 3408
_refine_ls_number_restraints 0
_refine_ls_R_factor_all 0.0470
_refine_ls_R_factor_gt 0.0414
_refine_ls_shift/su_max 0.0006206
_refine_ls_shift/su_mean 0.0000708
_refine_ls_structure_factor_coef F
_refine_ls_weighting_details
;
 Method, part 1, Chebychev polynomial, (Watkin, 1994, Prince, 1982) 
 [weight] = 1.0/[A~0~*T~0~(x)+A~1~*T~1~(x) ... +A~n-1~]*T~n-1~(x)] 
 where A~i~ are the Chebychev coefficients listed below and x= Fcalc/Fmax 
 Method = Robust Weighting (Prince, 1982) 
 W = [weight] * [1-(deltaF/6*sigmaF)^2^]^2^ 
 A~i~ are: 
 4.38 1.39 2.76 
;
_refine_ls_weighting_scheme calc
_refine_ls_wR_factor_all 0.0547
_refine_ls_wR_factor_gt 0.0481
_refine_ls_wR_factor_ref 0.0481
_reflns_limit_h_max 7
_reflns_limit_h_min -7
_reflns_limit_k_max 33
_reflns_limit_k_min 0
_reflns_limit_l_max 14
_reflns_limit_l_min 0
_reflns_number_gt 3408
_reflns_number_total 3854
_reflns_threshold_expression I>2.0\s(I)
_oxford_diffrn_Wilson_B_factor 2.87
_oxford_diffrn_Wilson_scale 0.05
_oxford_refine_ls_r_factor_ref 0.0414
_oxford_refine_ls_scale 4.604(9)
_oxford_reflns_number_all 3854
_oxford_reflns_threshold_expression_ref I>2.0\s(I)
_cod_data_source_file ao8b00520_si_002.cif
_cod_data_source_block 1
_cod_original_sg_symbol_H-M 'P 21/n'
_cod_database_code 4516009

loop_
_symmetry_equiv_pos_as_xyz
x,y,z
-x,-y,-z
-x+1/2,y+1/2,-z+1/2
x+1/2,-y+1/2,z+1/2

loop_
_atom_site_label
_atom_site_type_symbol
_atom_site_fract_x
_atom_site_fract_y
_atom_site_fract_z
_atom_site_U_iso_or_equiv
_atom_site_occupancy
_atom_site_adp_type
_atom_site_refinement_flags_posn
N1 N 0.4393(2) 0.56333(5) 0.53672(10) 0.0406 1.0000 Uani .
C2 C 0.2838(3) 0.53516(6) 0.58027(12) 0.0432 1.0000 Uani .
N3 N 0.1875(2) 0.54352(4) 0.67649(10) 0.0385 1.0000 Uani .
C4 C 0.2657(2) 0.58522(5) 0.73225(10) 0.0303 1.0000 Uani .
C5 C 0.4329(2) 0.61777(5) 0.69925(10) 0.0293 1.0000 Uani .
C6 C 0.5162(2) 0.60478(5) 0.59479(10) 0.0318 1.0000 Uani .
C7 C 0.4552(2) 0.65859(5) 0.78198(10) 0.0291 1.0000 Uani .
C8 C 0.3059(2) 0.64877(5) 0.85817(10) 0.0277 1.0000 Uani .
N9 N 0.18938(17) 0.60406(4) 0.83026(8) 0.0292 1.0000 Uani .
C10 C 0.6817(2) 0.63589(5) 0.54126(10) 0.0321 1.0000 Uani .
C11 C 0.8533(2) 0.66026(5) 0.60745(11) 0.0350 1.0000 Uani .
C12 C 1.0060(2) 0.68933(6) 0.55522(13) 0.0404 1.0000 Uani .
C13 C 0.9843(3) 0.69540(6) 0.43591(13) 0.0459 1.0000 Uani .
C14 C 0.8119(3) 0.67153(7) 0.36982(13) 0.0510 1.0000 Uani .
C15 C 0.6623(3) 0.64147(6) 0.42110(12) 0.0434 1.0000 Uani .
N16 N 0.25550(17) 0.67646(4) 0.95589(8) 0.0277 1.0000 Uani .
C17 C 0.0612(2) 0.70477(5) 0.95818(11) 0.0307 1.0000 Uani .
C18 C 0.0532(2) 0.72406(6) 1.07943(12) 0.0371 1.0000 Uani .
C19 C 0.2574(2) 0.70227(6) 1.14929(11) 0.0376 1.0000 Uani .
C20 C 0.3893(2) 0.67736(5) 1.06222(10) 0.0306 1.0000 Uani .
O21 O -0.07110(16) 0.71158(4) 0.87482(9) 0.0415 1.0000 Uani .
O22 O 0.57462(16) 0.66066(4) 1.07601(9) 0.0430 1.0000 Uani .
C23 C 0.0212(2) 0.58036(5) 0.89424(11) 0.0326 1.0000 Uani .
C24 C 0.1092(2) 0.56734(4) 1.01749(10) 0.0299 1.0000 Uani .
C25 C 0.3200(2) 0.54818(6) 1.04374(12) 0.0389 1.0000 Uani .
C26 C 0.3980(3) 0.53571(6) 1.15669(13) 0.0470 1.0000 Uani .
C27 C 0.2638(3) 0.54238(6) 1.24449(13) 0.0490 1.0000 Uani .
C28 C 0.0535(3) 0.56159(6) 1.21875(13) 0.0509 1.0000 Uani .
C29 C -0.0249(3) 0.57428(6) 1.10562(13) 0.0413 1.0000 Uani .
H21 H 0.2306 0.5009 0.5365 0.0526 1.0000 Uiso R
H71 H 0.5582 0.6878 0.7867 0.0359 1.0000 Uiso R
H111 H 0.8704 0.6552 0.6885 0.0416 1.0000 Uiso R
H121 H 1.1281 0.7086 0.6033 0.0489 1.0000 Uiso R
H131 H 1.0992 0.7196 0.4017 0.0561 1.0000 Uiso R
H141 H 0.7947 0.6752 0.2867 0.0606 1.0000 Uiso R
H151 H 0.5352 0.6243 0.3756 0.0536 1.0000 Uiso R
H232 H -0.1075 0.6042 0.8943 0.0399 1.0000 Uiso R
H231 H -0.0349 0.5470 0.8507 0.0406 1.0000 Uiso R
H251 H 0.4192 0.5428 0.9809 0.0480 1.0000 Uiso R
H261 H 0.5498 0.5215 1.1747 0.0592 1.0000 Uiso R
H271 H 0.3184 0.5301 1.3228 0.0583 1.0000 Uiso R
H281 H -0.0421 0.5658 1.2795 0.0613 1.0000 Uiso R
H291 H -0.1750 0.5902 1.0864 0.0508 1.0000 Uiso R
H182 H 0.0556 0.7610 1.0819 0.0458 1.0000 Uiso R
H181 H -0.0846 0.7133 1.1032 0.0453 1.0000 Uiso R
H191 H 0.3494 0.7282 1.1948 0.0456 1.0000 Uiso R
H192 H 0.2222 0.6724 1.2032 0.0462 1.0000 Uiso R

loop_
_atom_site_aniso_label
_atom_site_aniso_U_11
_atom_site_aniso_U_22
_atom_site_aniso_U_33
_atom_site_aniso_U_23
_atom_site_aniso_U_13
_atom_site_aniso_U_12
N1 0.0549(7) 0.0367(6) 0.0310(6) -0.0068(4) 0.0087(5) -0.0022(5)
C2 0.0602(9) 0.0355(7) 0.0349(7) -0.0094(5) 0.0089(6) -0.0066(6)
N3 0.0512(7) 0.0322(5) 0.0324(6) -0.0050(4) 0.0063(5) -0.0063(5)
C4 0.0369(6) 0.0293(6) 0.0242(5) -0.0008(4) 0.0008(5) 0.0013(5)
C5 0.0336(6) 0.0307(6) 0.0233(5) 0.0002(4) 0.0013(4) 0.0026(5)
C6 0.0383(6) 0.0328(6) 0.0243(6) -0.0012(5) 0.0026(5) 0.0031(5)
C7 0.0308(6) 0.0307(6) 0.0258(5) -0.0012(4) 0.0025(4) -0.0012(5)
C8 0.0295(6) 0.0295(6) 0.0239(5) -0.0024(4) 0.0014(4) 0.0003(5)
N9 0.0332(5) 0.0299(5) 0.0245(5) -0.0011(4) 0.0037(4) -0.0028(4)
C10 0.0375(6) 0.0327(6) 0.0269(6) -0.0008(5) 0.0067(5) 0.0055(5)
C11 0.0349(6) 0.0422(7) 0.0278(6) 0.0013(5) 0.0030(5) 0.0064(5)
C12 0.0328(7) 0.0469(8) 0.0419(7) 0.0001(6) 0.0053(6) 0.0031(6)
C13 0.0474(8) 0.0503(8) 0.0425(8) 0.0035(6) 0.0167(7) -0.0008(7)
C14 0.0629(10) 0.0625(10) 0.0292(7) 0.0028(6) 0.0130(7) -0.0060(8)
C15 0.0521(8) 0.0512(8) 0.0272(6) -0.0037(6) 0.0056(6) -0.0043(7)
N16 0.0292(5) 0.0308(5) 0.0229(5) -0.0029(4) 0.0022(4) -0.0009(4)
C17 0.0279(6) 0.0310(6) 0.0332(6) -0.0023(5) 0.0036(5) -0.0023(5)
C18 0.0352(7) 0.0422(7) 0.0353(7) -0.0102(5) 0.0092(5) -0.0034(6)
C19 0.0450(7) 0.0425(7) 0.0257(6) -0.0055(5) 0.0061(5) -0.0056(6)
C20 0.0339(6) 0.0313(6) 0.0258(6) -0.0008(4) -0.0004(5) -0.0037(5)
O21 0.0360(5) 0.0488(6) 0.0379(5) -0.0034(4) -0.0039(4) 0.0050(4)
O22 0.0375(5) 0.0500(6) 0.0389(5) -0.0054(4) -0.0075(4) 0.0050(4)
C23 0.0315(6) 0.0344(6) 0.0319(6) 0.0018(5) 0.0032(5) -0.0043(5)
C24 0.0335(6) 0.0265(6) 0.0302(6) -0.0008(4) 0.0061(5) -0.0033(5)
C25 0.0376(7) 0.0467(8) 0.0331(6) 0.0034(5) 0.0064(5) 0.0026(6)
C26 0.0447(8) 0.0538(9) 0.0407(7) 0.0099(6) -0.0036(6) -0.0045(7)
C27 0.0716(11) 0.0453(8) 0.0290(6) 0.0034(6) 0.0001(7) -0.0127(8)
C28 0.0776(12) 0.0438(8) 0.0356(7) 0.0006(6) 0.0260(7) -0.0037(8)
C29 0.0462(8) 0.0380(7) 0.0425(7) 0.0030(6) 0.0182(6) 0.0020(6)

loop_
_atom_type_symbol
_atom_type_scat_dispersion_real
_atom_type_scat_dispersion_imag
_atom_type_scat_Cromer_Mann_a1
_atom_type_scat_Cromer_Mann_b1
_atom_type_scat_Cromer_Mann_a2
_atom_type_scat_Cromer_Mann_b2
_atom_type_scat_Cromer_Mann_a3
_atom_type_scat_Cromer_Mann_b3
_atom_type_scat_Cromer_Mann_a4
_atom_type_scat_Cromer_Mann_b4
_atom_type_scat_Cromer_Mann_c
_atom_type_scat_source
C 0.0181 0.0091 2.3100 20.8439 1.0200 10.2075 1.5886 0.5687 0.8650 51.6512 0.2156 'International Tables Vol C 4.2.6.8 and 6.1.1.4'
H 0.0000 0.0000 0.4930 10.5109 0.3229 26.1257 0.1402 3.1424 0.0408 57.7998 0.0030 'International Tables Vol C 4.2.6.8 and 6.1.1.4'
N 0.0311 0.0180 12.2126 0.0057 3.1322 9.8933 2.0125 28.9975 1.1663 0.5826 -11.5290 'International Tables Vol C 4.2.6.8 and 6.1.1.4'
O 0.0492 0.0322 3.0485 13.2771 2.2868 5.7011 1.5463 0.3239 0.8670 32.9089 0.2508 'International Tables Vol C 4.2.6.8 and 6.1.1.4'

loop_
_geom_angle_atom_site_label_1
_geom_angle_atom_site_label_2
_geom_angle_atom_site_label_3
_geom_angle
_geom_angle_publ_flag
C2 N1 C6 118.65(11) yes
N1 C2 N3 127.96(12) yes
N1 C2 H21 118.3 no
N3 C2 H21 113.7 no
C2 N3 C4 112.21(12) yes
N3 C4 C5 126.42(11) yes
N3 C4 N9 124.59(12) yes
C5 C4 N9 108.96(10) yes
C4 C5 C6 115.03(11) yes
C4 C5 C7 106.78(10) yes
C6 C5 C7 137.93(12) yes
C5 C6 N1 119.69(12) yes
C5 C6 C10 123.45(11) yes
N1 C6 C10 116.82(11) yes
C5 C7 C8 105.87(11) yes
C5 C7 H71 129.1 no
C8 C7 H71 125.0 no
C7 C8 N9 111.47(10) yes
C7 C8 N16 130.20(11) yes
N9 C8 N16 118.32(10) yes
C8 N9 C4 106.90(10) yes
C8 N9 C23 127.20(10) yes
C4 N9 C23 125.88(10) yes
C6 C10 C11 121.62(11) yes
C6 C10 C15 119.27(12) yes
C11 C10 C15 119.10(13) yes
C10 C11 C12 120.53(12) yes
C10 C11 H111 119.1 no
C12 C11 H111 120.3 no
C11 C12 C13 120.16(14) yes
C11 C12 H121 121.0 no
C13 C12 H121 118.7 no
C12 C13 C14 119.38(14) yes
C12 C13 H131 116.7 no
C14 C13 H131 123.8 no
C13 C14 C15 120.74(14) yes
C13 C14 H141 120.5 no
C15 C14 H141 118.7 no
C10 C15 C14 120.06(14) yes
C10 C15 H151 117.5 no
C14 C15 H151 122.4 no
C8 N16 C17 123.05(10) yes
C8 N16 C20 124.29(10) yes
C17 N16 C20 112.63(10) yes
N16 C17 C18 107.93(11) yes
N16 C17 O21 123.76(12) yes
C18 C17 O21 128.31(12) yes
C17 C18 C19 105.63(11) yes
C17 C18 H182 111.2 no
C19 C18 H182 110.6 no
C17 C18 H181 106.8 no
C19 C18 H181 115.2 no
H182 C18 H181 107.3 no
C18 C19 C20 105.38(10) yes
C18 C19 H191 114.0 no
C20 C19 H191 110.3 no
C18 C19 H192 113.4 no
C20 C19 H192 103.7 no
H191 C19 H192 109.4 no
C19 C20 N16 107.48(11) yes
C19 C20 O22 128.70(12) yes
N16 C20 O22 123.82(12) yes
N9 C23 C24 112.44(10) yes
N9 C23 H232 108.7 no
C24 C23 H232 109.7 no
N9 C23 H231 108.5 no
C24 C23 H231 109.5 no
H232 C23 H231 107.9 no
C23 C24 C25 121.18(11) yes
C23 C24 C29 119.61(12) yes
C25 C24 C29 119.20(12) yes
C24 C25 C26 120.75(13) yes
C24 C25 H251 120.2 no
C26 C25 H251 119.0 no
C25 C26 C27 120.04(15) yes
C25 C26 H261 120.2 no
C27 C26 H261 119.7 no
C26 C27 C28 119.41(14) yes
C26 C27 H271 118.2 no
C28 C27 H271 122.2 no
C27 C28 C29 120.67(14) yes
C27 C28 H281 119.9 no
C29 C28 H281 119.4 no
C28 C29 C24 119.92(14) yes
C28 C29 H291 121.4 no
C24 C29 H291 118.6 no

loop_
_geom_bond_atom_site_label_1
_geom_bond_atom_site_label_2
_geom_bond_distance
_geom_bond_publ_flag
N1 C2 1.3401(19) yes
N1 C6 1.3381(17) yes
C2 N3 1.3350(18) yes
C2 H21 1.066 no
N3 C4 1.3336(17) yes
C4 C5 1.4109(18) yes
C4 N9 1.3680(15) yes
C5 C6 1.4069(16) yes
C5 C7 1.4371(16) yes
C6 C10 1.4821(18) yes
C7 C8 1.3581(17) yes
C7 H71 0.987 no
C8 N9 1.3908(16) yes
C8 N16 1.4101(14) yes
N9 C23 1.4646(16) yes
C10 C11 1.3850(19) yes
C10 C15 1.3984(18) yes
C11 C12 1.390(2) yes
C11 H111 0.947 no
C12 C13 1.390(2) yes
C12 H121 1.015 no
C13 C14 1.381(2) yes
C13 H131 1.053 no
C14 C15 1.385(2) yes
C14 H141 0.967 no
C15 H151 0.997 no
N16 C17 1.3970(16) yes
N16 C20 1.4066(15) yes
C17 C18 1.5045(17) yes
C17 O21 1.2054(16) yes
C18 C19 1.521(2) yes
C18 H182 0.970 no
C18 H181 0.951 no
C19 C20 1.5054(18) yes
C19 H191 0.996 no
C19 H192 1.040 no
C20 O22 1.2024(16) yes
C23 C24 1.5155(17) yes
C23 H232 1.001 no
C23 H231 1.050 no
C24 C25 1.3794(19) yes
C24 C29 1.3873(18) yes
C25 C26 1.388(2) yes
C25 H251 1.005 no
C26 C27 1.384(2) yes
C26 H261 0.996 no
C27 C28 1.376(3) yes
C27 H271 0.990 no
C28 C29 1.392(2) yes
C28 H281 0.967 no
C29 H291 1.005 no

loop_
_geom_hbond_atom_site_label_D
_geom_hbond_atom_site_label_H
_geom_hbond_atom_site_label_A
_geom_hbond_site_symmetry_A
_geom_hbond_angle_DHA
_geom_hbond_distance_DH
_geom_hbond_distance_HA
_geom_hbond_distance_DA
_geom_hbond_publ_flag
C7 H71 O21 1_655 140.23(4) 0.987 2.453 3.273(2) yes
C29 H291 O22 1_455 152.75(5) 1.005 2.390 3.316(2) yes
C18 H181 O22 1_455 151.11(4) 0.951 2.481 3.345(2) yes
